data_1563021
loop_
_publ_author_name
'Kinnibrugh, Tiffany L.'
'Garcia, Nancy'
'Clearfield, Abraham'

_publ_section_title
;
 Structural differences of metal biphenylenebisphosphonate with change in
 the alkali metal
;
_journal_name_full 'Journal of Solid State Chemistry'
_journal_page_first 149
_journal_page_last 158
_journal_paper_doi 10.1016/j.jssc.2011.12.034
_journal_volume 187
_journal_year 2012
_chemical_formula_moiety 'C12 H11 Li O6 P2'
_chemical_formula_sum 'C12 H11 Li O6 P2'
_chemical_formula_weight 320.09
_space_group_IT_number 15
_space_group_name_Hall '-C 2yc'
_space_group_name_H-M_alt 'C 1 2/c 1'
_symmetry_cell_setting monoclinic
_symmetry_space_group_name_Hall '-C 2yc'
_symmetry_space_group_name_H-M 'C 1 2/c 1'
_atom_sites_solution_hydrogens geom
_atom_sites_solution_primary direct
_atom_sites_solution_secondary difmap
_audit_creation_method SHELXL-97
_cell_angle_alpha 90.00
_cell_angle_beta 98.025(2)
_cell_angle_gamma 90.00
_cell_formula_units_Z 4
_cell_length_a 27.368(3)
_cell_length_b 8.6016(9)
_cell_length_c 5.4046(6)
_cell_measurement_reflns_used 3993
_cell_measurement_temperature 110(2)
_cell_measurement_theta_max 29.083
_cell_measurement_theta_min 2.484
_cell_volume 1259.8(2)
_computing_cell_refinement 'SAINT+  <Bruker, 2005)'
_computing_data_collection 'APEX2   (Bruker, 2005)'
_computing_data_reduction 'SAINT+  <Bruker, 2005)'
_computing_molecular_graphics 'SHELXTL (Sheldrick, 2008)'
_computing_publication_material 'SHELXTL (Sheldrick, 2008>'
_computing_structure_refinement 'SHELXTL (Sheldrick, 2008)'
_computing_structure_solution 'SHELXTL (Sheldrick, 2008)'
_diffrn_ambient_temperature 110(2)
_diffrn_measured_fraction_theta_full 0.998
_diffrn_measured_fraction_theta_max 0.998
_diffrn_measurement_device_type 'Bruker SMART APEX II CCD area detector'
_diffrn_measurement_method 'phi and omega scans'
_diffrn_radiation_monochromator graphite
_diffrn_radiation_source 'fine-focus sealed tube'
_diffrn_radiation_type MoK\a
_diffrn_radiation_wavelength 0.71073
_diffrn_reflns_av_R_equivalents 0.0335
_diffrn_reflns_av_sigmaI/netI 0.0216
_diffrn_reflns_limit_h_max 36
_diffrn_reflns_limit_h_min -36
_diffrn_reflns_limit_k_max 11
_diffrn_reflns_limit_k_min -11
_diffrn_reflns_limit_l_max 7
_diffrn_reflns_limit_l_min -7
_diffrn_reflns_number 9331
_diffrn_reflns_theta_full 28.49
_diffrn_reflns_theta_max 28.49
_diffrn_reflns_theta_min 2.48
_exptl_absorpt_coefficient_mu 0.369
_exptl_absorpt_correction_T_max 0.9936
_exptl_absorpt_correction_T_min 0.9312
_exptl_absorpt_correction_type multi-scan
_exptl_absorpt_process_details 'SADABS <Sheldrick, 2008>'
_exptl_crystal_colour colorless
_exptl_crystal_density_diffrn 1.688
_exptl_crystal_density_method 'not measured'
_exptl_crystal_description plate
_exptl_crystal_F_000 656
_exptl_crystal_size_max 0.20
_exptl_crystal_size_mid 0.09
_exptl_crystal_size_min 0.02
_refine_diff_density_max 0.439
_refine_diff_density_min -0.406
_refine_diff_density_rms 0.064
_refine_ls_extinction_method none
_refine_ls_goodness_of_fit_ref 1.059
_refine_ls_hydrogen_treatment constr
_refine_ls_matrix_type full
_refine_ls_number_parameters 96
_refine_ls_number_reflns 1607
_refine_ls_number_restraints 0
_refine_ls_restrained_S_all 1.059
_refine_ls_R_factor_all 0.0347
_refine_ls_R_factor_gt 0.0307
_refine_ls_shift/su_max 0.000
_refine_ls_shift/su_mean 0.000
_refine_ls_structure_factor_coef Fsqd
_refine_ls_weighting_details 'calc w=1/[\s^2^(Fo^2^)+(0.1000P)^2^+0.0000P] where P=(Fo^2^+2Fc^2^)/3'
_refine_ls_weighting_scheme calc
_refine_ls_wR_factor_gt 0.1183
_refine_ls_wR_factor_ref 0.1253
_reflns_number_gt 1438
_reflns_number_total 1607
_reflns_threshold_expression I>2\s(I)
_cod_data_source_file JSSC-2012-187-149.cif
_cod_data_source_block compound1
_cod_depositor_comments
;
The following automatic conversions were performed:

data item '_symmetry_cell_setting' value 'Monoclinic' was changed to
'monoclinic' in accordance with the built-in table derived from the
CIF Core dictionary named 'cif_core.dic' version 2.4.5 last updated
on 2014-11-21.

data item '_exptl_crystal_density_meas' value 'not measured' was
changed to '?' -- the value is perceived as not measured.

Automatic conversion script
Id: cif_fix_values 8369 2020-08-20 11:38:08Z andrius 
;
_cod_original_sg_symbol_H-M 'C 2/c'
_cod_database_code 1563021

loop_
_symmetry_equiv_pos_as_xyz
'x, y, z'
'-x, y, -z+1/2'
'x+1/2, y+1/2, z'
'-x+1/2, y+1/2, -z+1/2'
'-x, -y, -z'
'x, -y, z-1/2'
'-x+1/2, -y+1/2, -z'
'x+1/2, -y+1/2, z-1/2'

loop_
_atom_site_label
_atom_site_type_symbol
_atom_site_fract_x
_atom_site_fract_y
_atom_site_fract_z
_atom_site_U_iso_or_equiv
_atom_site_adp_type
_atom_site_occupancy
_atom_site_symmetry_multiplicity
_atom_site_calc_flag
_atom_site_refinement_flags
_atom_site_disorder_assembly
_atom_site_disorder_group
P1 P 0.063606(13) 0.76276(4) 0.03497(7) 0.01157(18) Uani 1 1 d . . .
O1 O 0.03845(4) 0.60879(11) 0.0380(2) 0.0147(3) Uani 1 1 d . . .
C1 C 0.12659(6) 0.75122(15) 0.1794(3) 0.0142(3) Uani 1 1 d . . .
Li1 Li 0.0000 0.4939(4) 0.2500 0.0176(7) Uani 1 2 d S . .
O2 O 0.06535(4) 0.81525(13) -0.2405(2) 0.0187(3) Uani 1 1 d . . .
H2O H 0.0570 0.9067 -0.2566 0.028 Uiso 1 1 calc R . .
C2 C 0.16329(6) 0.8390(2) 0.0917(3) 0.0241(4) Uani 1 1 d . . .
H2 H 0.1557 0.8986 -0.0520 0.029 Uiso 1 1 calc R . .
O3 O 0.03961(4) 0.89334(11) 0.1720(2) 0.0152(3) Uani 1 1 d . . .
H3O H 0.0127 0.8639 0.2046 0.023 Uiso 0.50 1 calc PR . .
C3 C 0.21125(6) 0.8384(2) 0.2171(3) 0.0253(4) Uani 1 1 d . . .
H3 H 0.2352 0.8987 0.1564 0.030 Uiso 1 1 calc R . .
C4 C 0.22433(6) 0.74941(16) 0.4319(3) 0.0160(4) Uani 1 1 d . . .
C5 C 0.18722(5) 0.6608(2) 0.5156(3) 0.0232(4) Uani 1 1 d . . .
H5 H 0.1949 0.6004 0.6585 0.028 Uiso 1 1 calc R . .
C6 C 0.13911(5) 0.66010(19) 0.3915(3) 0.0209(3) Uani 1 1 d . . .
H6 H 0.1153 0.5986 0.4504 0.025 Uiso 1 1 calc R . .

loop_
_atom_site_aniso_label
_atom_site_aniso_U_11
_atom_site_aniso_U_22
_atom_site_aniso_U_33
_atom_site_aniso_U_23
_atom_site_aniso_U_13
_atom_site_aniso_U_12
P1 0.0097(3) 0.0115(2) 0.0131(3) -0.00062(12) 0.00022(17) -0.00011(10)
O1 0.0148(5) 0.0129(5) 0.0157(5) -0.0005(4) 0.0000(4) -0.0027(4)
C1 0.0104(7) 0.0145(7) 0.0170(8) -0.0027(5) -0.0001(6) 0.0004(4)
Li1 0.0163(16) 0.0187(16) 0.0169(17) 0.000 -0.0006(13) 0.000
O2 0.0224(6) 0.0180(6) 0.0157(6) 0.0029(4) 0.0028(4) 0.0032(4)
C2 0.0157(7) 0.0306(9) 0.0246(9) 0.0105(7) -0.0021(6) -0.0042(6)
O3 0.0133(5) 0.0135(5) 0.0196(6) -0.0028(4) 0.0046(4) -0.0013(3)
C3 0.0139(7) 0.0334(9) 0.0277(9) 0.0114(7) 0.0000(6) -0.0066(6)
C4 0.0113(8) 0.0187(7) 0.0175(9) -0.0018(5) -0.0001(6) -0.0003(5)
C5 0.0154(7) 0.0304(8) 0.0223(8) 0.0105(7) -0.0024(6) -0.0021(6)
C6 0.0120(7) 0.0262(8) 0.0238(8) 0.0063(6) 0.0002(6) -0.0041(5)

loop_
_atom_type_symbol
_atom_type_description
_atom_type_scat_dispersion_real
_atom_type_scat_dispersion_imag
_atom_type_scat_source
C C 0.0033 0.0016 'International Tables Vol C Tables 4.2.6.8 and 6.1.1.4'
H H 0.0000 0.0000 'International Tables Vol C Tables 4.2.6.8 and 6.1.1.4'
Li Li -0.0003 0.0001 'International Tables Vol C Tables 4.2.6.8 and 6.1.1.4'
O O 0.0106 0.0060 'International Tables Vol C Tables 4.2.6.8 and 6.1.1.4'
P P 0.1023 0.0942 'International Tables Vol C Tables 4.2.6.8 and 6.1.1.4'

loop_
_geom_angle_atom_site_label_1
_geom_angle_atom_site_label_2
_geom_angle_atom_site_label_3
_geom_angle
_geom_angle_site_symmetry_1
_geom_angle_site_symmetry_3
O1 P1 O3 114.38(6) . .
O1 P1 O2 110.00(6) . .
O3 P1 O2 108.59(6) . .
O1 P1 C1 111.26(6) . .
O3 P1 C1 106.21(6) . .
O2 P1 C1 105.99(7) . .
O3 P1 Li1 120.82(5) . 5_565
O2 P1 Li1 79.71(5) . 5_565
C1 P1 Li1 128.21(6) . 5_565
P1 O1 Li1 138.58(11) . .
P1 O1 Li1 125.96(10) . 5_565
Li1 O1 Li1 87.93(4) . 5_565
C6 C1 C2 118.68(14) . .
C6 C1 P1 120.07(11) . .
C2 C1 P1 121.15(12) . .
O1 Li1 O1 118.49(19) . 2
O1 Li1 O1 92.07(4) . 5_565
O1 Li1 O1 115.10(5) 2 5_565
O1 Li1 O1 115.10(5) . 6_566
O1 Li1 O1 92.07(4) 2 6_566
O1 Li1 O1 126.5(2) 5_565 6_566
O1 Li1 Li1 130.45(16) . 5_566
O1 Li1 Li1 46.50(7) 2 5_566
O1 Li1 Li1 137.30(15) 5_565 5_566
O1 Li1 Li1 45.56(6) 6_566 5_566
O1 Li1 Li1 46.50(7) . 5_565
O1 Li1 Li1 130.45(16) 2 5_565
O1 Li1 Li1 45.56(6) 5_565 5_565
O1 Li1 Li1 137.30(15) 6_566 5_565
Li1 Li1 Li1 175.6(3) 5_566 5_565
O1 Li1 P1 112.69(5) . 5_565
O1 Li1 P1 110.22(5) 2 5_565
O1 Li1 P1 23.06(6) 5_565 5_565
O1 Li1 P1 106.04(14) 6_566 5_565
Li1 Li1 P1 116.59(14) 5_566 5_565
Li1 Li1 P1 66.90(10) 5_565 5_565
O1 Li1 P1 110.22(5) . 6_566
O1 Li1 P1 112.69(5) 2 6_566
O1 Li1 P1 106.04(14) 5_565 6_566
O1 Li1 P1 23.06(6) 6_566 6_566
Li1 Li1 P1 66.90(10) 5_566 6_566
Li1 Li1 P1 116.59(14) 5_565 6_566
P1 Li1 P1 88.67(10) 5_565 6_566
P1 O2 H2O 109.5 . .
C3 C2 C1 120.60(15) . .
C3 C2 H2 119.7 . .
C1 C2 H2 119.7 . .
P1 O3 H3O 109.5 . .
C2 C3 C4 121.51(15) . .
C2 C3 H3 119.2 . .
C4 C3 H3 119.2 . .
C3 C4 C5 117.14(14) . .
C3 C4 C4 121.42(18) . 7_566
C5 C4 C4 121.44(18) . 7_566
C6 C5 C4 121.90(15) . .
C6 C5 H5 119.0 . .
C4 C5 H5 119.0 . .
C1 C6 C5 120.15(14) . .
C1 C6 H6 119.9 . .
C5 C6 H6 119.9 . .

loop_
_geom_bond_atom_site_label_1
_geom_bond_atom_site_label_2
_geom_bond_distance
_geom_bond_site_symmetry_2
P1 O1 1.4937(10) .
P1 O3 1.5418(10) .
P1 O2 1.5626(11) .
P1 C1 1.7931(16) .
O1 Li1 1.932(2) .
C1 C6 1.391(2) .
C1 C2 1.391(2) .
Li1 O1 1.932(2) 2
O2 H2O 0.8200 .
C2 C3 1.391(2) .
C2 H2 0.9300 .
O3 H3O 0.8200 .
C3 C4 1.395(2) .
C3 H3 0.9300 .
C4 C5 1.395(2) .
C4 C4 1.493(3) 7_566
C5 C6 1.392(2) .
C5 H5 0.9300 .
C6 H6 0.9300 .

loop_
_geom_torsion_atom_site_label_1
_geom_torsion_atom_site_label_2
_geom_torsion_atom_site_label_3
_geom_torsion_atom_site_label_4
_geom_torsion
_geom_torsion_site_symmetry_1
_geom_torsion_site_symmetry_2
_geom_torsion_site_symmetry_3
_geom_torsion_site_symmetry_4
O3 P1 O1 Li1 -29.27(13) . . . .
O2 P1 O1 Li1 -151.78(11) . . . .
C1 P1 O1 Li1 91.08(13) . . . .
Li1 P1 O1 Li1 -139.02(14) 5_565 . . .
O3 P1 O1 Li1 109.76(10) . . . 5_565
O2 P1 O1 Li1 -12.75(11) . . . 5_565
C1 P1 O1 Li1 -129.89(10) . . . 5_565
O1 P1 C1 C6 -38.70(15) . . . .
O3 P1 C1 C6 86.36(13) . . . .
O2 P1 C1 C6 -158.25(13) . . . .
Li1 P1 C1 C6 -68.87(15) 5_565 . . .
O1 P1 C1 C2 144.95(13) . . . .
O3 P1 C1 C2 -89.99(14) . . . .
O2 P1 C1 C2 25.39(15) . . . .
Li1 P1 C1 C2 114.77(12) 5_565 . . .
P1 O1 Li1 O1 27.75(9) . . . 2
Li1 O1 Li1 O1 -120.17(9) 5_565 . . 2
P1 O1 Li1 O1 147.92(12) . . . 5_565
Li1 O1 Li1 O1 0.0 5_565 . . 5_565
P1 O1 Li1 O1 -79.7(2) . . . 6_566
Li1 O1 Li1 O1 132.4(2) 5_565 . . 6_566
P1 O1 Li1 Li1 -27.8(3) . . . 5_566
Li1 O1 Li1 Li1 -175.7(3) 5_565 . . 5_566
P1 O1 Li1 Li1 147.92(12) . . . 5_565
P1 O1 Li1 P1 158.54(9) . . . 5_565
Li1 O1 Li1 P1 10.62(4) 5_565 . . 5_565
P1 O1 Li1 P1 -104.15(15) . . . 6_566
Li1 O1 Li1 P1 107.93(16) 5_565 . . 6_566
C6 C1 C2 C3 -1.5(3) . . . .
P1 C1 C2 C3 174.91(13) . . . .
C1 C2 C3 C4 0.7(3) . . . .
C2 C3 C4 C5 0.1(3) . . . .
C2 C3 C4 C4 -179.16(17) . . . 7_566
C3 C4 C5 C6 0.1(3) . . . .
C4 C4 C5 C6 179.32(17) 7_566 . . .
C2 C1 C6 C5 1.6(2) . . . .
P1 C1 C6 C5 -174.81(13) . . . .
C4 C5 C6 C1 -1.0(3) . . . .
